data_1532678
loop_
_publ_author_name
'Bostroem, M.'
'Lidin, S.'

_publ_section_title
;
 The incommensurably modulated strucutre of zeta-(Zn3-x Sb2)
;
_journal_name_full 'Journal of Alloys Compd.'
_journal_page_first 49
_journal_page_last 57
_journal_volume 376
_journal_year 2004
_chemical_formula_sum 'Sb2 Zn3'
_chemical_name_systematic 'Zn3 Sb2'
_space_group_IT_number 52
_symmetry_space_group_name_Hall '-P 2a 2bc'
_symmetry_space_group_name_H-M 'P n n a'
_cell_angle_alpha 90
_cell_angle_beta 90
_cell_angle_gamma 90
_cell_formula_units_Z 24
_cell_length_a 7.283
_cell_length_b 15.398
_cell_length_c 25.06
_cell_volume 2810.319
_citation_journal_id_ASTM JALCEU
_cod_data_source_file Bostroem_JALCEU_2004_1532.cif
_cod_data_source_block Sb2Zn3
_cod_database_code 1532678

loop_
_symmetry_equiv_pos_as_xyz
x,y,z
-x+1/2,-y,z
x,-y+1/2,-z+1/2
-x+1/2,y+1/2,-z+1/2
-x,-y,-z
x-1/2,y,-z
-x,y-1/2,z-1/2
x-1/2,-y-1/2,z-1/2

loop_
_atom_site_label
_atom_site_type_symbol
_atom_site_fract_x
_atom_site_fract_y
_atom_site_fract_z
_atom_site_occupancy
_atom_site_U_iso_or_equiv
Zn17 Zn+2 0.583 0.8217 0.4409 0.5 0.0
Zn7 Zn+2 0.404 0.9889 0.6619 0.5 0.0
Zn11 Zn+2 0.535 0.274 0.8119 0.5 0.0
Zn3 Zn+2 -0.05 0.5859 0.5984 0.5 0.0
Sb4 Sb-3 0.2571 0.8466 0.6944 1 0.0
Zn13 Zn+2 0.345 0.4682 0.5535 0.5 0.0
Zn5 Zn+2 -0.076 0.796 0.647 0.5 0.0
Zn1 Zn+2 0.1157 0.6714 0.7095 0.5 0.0
Sb5 Sb-3 0.259 0.5498 0.642 1 0.0
Zn6 Zn+2 0.1184 0.9968 0.6526 0.5 0.0
Zn16 Zn+2 0.619 0.8427 0.3982 0.5 0.0
Sb2 Sb-3 0.2552 0.521 0.45465 1 0.0
Zn9 Zn+2 0.617 0.4011 0.8087 0.5 0.0
Zn4 Zn+2 0.781 0.7697 0.6163 0.5 0.0
Zn14 Zn+2 0.442 0.3926 0.5149 0.5 0.0
Zn18 Zn+2 0.08 0.8947 0.6053 0.5 0.0
Zn2 Zn+2 0.074 0.5794 0.5478 0.5 0.0
Sb3 Sb-3 0.2551 0.8206 0.40086 1 0.0
Sb1 Sb-3 0.2325 0.369 0.79056 1 0.0
Sb6 Sb-3 0.0081 0.747 0.5427 1 0.0
Zn10 Zn+2 0.408 0.2263 0.8074 0.5 0.0
Zn8 Zn+2 0.863 0.4026 0.8077 0.5 0.0
Zn12 Zn+2 -0.066 0.8203 0.4507 0.5 0.0
Zn15 Zn+2 0.075 0.398 0.5128 0.5 0.0
